data_7700526
loop_
_publ_author_name
'Yuvaraj, K.'
'Jones, Cameron'

_publ_section_title
;
 Synthesis and reactivity of boryl substituted silaimines.
;
_journal_issue 31
_journal_name_full 'Dalton transactions (Cambridge, England : 2003)'
_journal_page_first 11961
_journal_page_last 11965
_journal_paper_doi 10.1039/c9dt02657f
_journal_volume 48
_journal_year 2019
_chemical_formula_sum 'C55 H79 B N5 Si'
_chemical_formula_weight 849.13
_space_group_crystal_system triclinic
_space_group_IT_number 2
_space_group_name_Hall '-P 1'
_space_group_name_H-M_alt 'P -1'
_symmetry_space_group_name_Hall '-P 1'
_symmetry_space_group_name_H-M 'P -1'
_atom_sites_solution_hydrogens geom
_audit_creation_method SHELXL-2016/6
_audit_update_record
;
2019-07-10 deposited with the CCDC.    2019-07-12 downloaded from the CCDC.
;
_cell_angle_alpha 114.35(3)
_cell_angle_beta 91.65(3)
_cell_angle_gamma 93.08(3)
_cell_formula_units_Z 4
_cell_length_a 12.776(3)
_cell_length_b 20.405(4)
_cell_length_c 21.920(4)
_cell_measurement_reflns_used 19256
_cell_measurement_temperature 100(2)
_cell_measurement_theta_max 25.50
_cell_measurement_theta_min 1.021
_cell_volume 5190(2)
_computing_cell_refinement 'XDS (Kabsch, 1993)'
_computing_data_collection 'Blu-Ice (McPhillips, 2002)'
_computing_data_reduction 'XDS (Kabsch, 1993)'
_computing_molecular_graphics X-Seed
_computing_publication_material CifTAB
_computing_structure_refinement 'SHELXL-2018/3 (Sheldrick, 2018)'
_computing_structure_solution 'SHELXS 2018/3 (Sheldrick, 2018)'
_diffrn_ambient_temperature 100(2)
_diffrn_measured_fraction_theta_full 0.996
_diffrn_measured_fraction_theta_max 0.996
_diffrn_measurement_device_type 'ADSC Quantum 210r'
_diffrn_radiation_type Synchrotron
_diffrn_radiation_wavelength 0.7109
_diffrn_reflns_av_R_equivalents 0.0796
_diffrn_reflns_av_unetI/netI 0.0396
_diffrn_reflns_Laue_measured_fraction_full 0.996
_diffrn_reflns_Laue_measured_fraction_max 0.996
_diffrn_reflns_limit_h_max 15
_diffrn_reflns_limit_h_min -15
_diffrn_reflns_limit_k_max 24
_diffrn_reflns_limit_k_min -24
_diffrn_reflns_limit_l_max 26
_diffrn_reflns_limit_l_min -26
_diffrn_reflns_number 119415
_diffrn_reflns_point_group_measured_fraction_full 0.996
_diffrn_reflns_point_group_measured_fraction_max 0.996
_diffrn_reflns_theta_full 25.248
_diffrn_reflns_theta_max 25.500
_diffrn_reflns_theta_min 1.021
_diffrn_source 'Australian Synchrotron'
_exptl_absorpt_coefficient_mu 0.084
_exptl_absorpt_correction_T_max 0.9958
_exptl_absorpt_correction_T_min 0.9824
_exptl_absorpt_correction_type multi-scan
_exptl_absorpt_process_details 'SADABS (Sheldrick, 1996)'
_exptl_crystal_colour colorless
_exptl_crystal_density_diffrn 1.087
_exptl_crystal_description block
_exptl_crystal_F_000 1852
_exptl_crystal_size_max 0.090
_exptl_crystal_size_mid 0.060
_exptl_crystal_size_min 0.050
_refine_diff_density_max 0.480
_refine_diff_density_min -0.410
_refine_diff_density_rms 0.046
_refine_ls_extinction_coef 0.0138(9)
_refine_ls_extinction_expression Fc^*^=kFc[1+0.001xFc^2^\l^3^/sin(2\q)]^-1/4^
_refine_ls_extinction_method 'SHELXL-2016/6 (Sheldrick 2016)'
_refine_ls_goodness_of_fit_ref 1.047
_refine_ls_hydrogen_treatment constr
_refine_ls_matrix_type full
_refine_ls_number_parameters 1284
_refine_ls_number_reflns 19256
_refine_ls_number_restraints 25
_refine_ls_restrained_S_all 1.050
_refine_ls_R_factor_all 0.0702
_refine_ls_R_factor_gt 0.0612
_refine_ls_shift/su_max 0.002
_refine_ls_shift/su_mean 0.000
_refine_ls_structure_factor_coef Fsqd
_refine_ls_weighting_details 'w=1/[\s^2^(Fo^2^)+(0.0909P)^2^+1.7842P] where P=(Fo^2^+2Fc^2^)/3'
_refine_ls_weighting_scheme calc
_refine_ls_wR_factor_gt 0.1633
_refine_ls_wR_factor_ref 0.1724
_reflns_Friedel_coverage 0.000
_reflns_number_gt 16224
_reflns_number_total 19256
_reflns_threshold_expression 'I > 2\s(I)'
_cod_data_source_file c9dt02657f2.cif
_cod_data_source_block Cj1374
_cod_depositor_comments 'Adding full bibliography for 7700519--7700526.cif.'
_cod_original_cell_volume 5191(2)
_cod_database_code 7700526
_shelx_shelxl_version_number 2016/6
_shelx_space_group_comment
;
The symmetry employed for this shelxl refinement is uniquely defined
by the following loop, which should always be used as a source of
symmetry information in preference to the above space-group names.
They are only intended as comments.
;
_shelx_estimated_absorpt_t_min 0.992
_shelx_estimated_absorpt_t_max 0.996

loop_
_space_group_symop_operation_xyz
'x, y, z'
'-x, -y, -z'

loop_
_atom_site_label
_atom_site_type_symbol
_atom_site_fract_x
_atom_site_fract_y
_atom_site_fract_z
_atom_site_U_iso_or_equiv
_atom_site_adp_type
_atom_site_occupancy
_atom_site_site_symmetry_order
_atom_site_calc_flag
_atom_site_refinement_flags_posn
_atom_site_refinement_flags_adp
_atom_site_refinement_flags_occupancy
_atom_site_disorder_assembly
_atom_site_disorder_group
Si1 Si 0.74433(4) 0.21689(3) 0.92391(3) 0.03213(18) Uani 0.810(3) 1 d . . P . .
N1 N 0.78763(12) 0.27220(8) 1.12352(7) 0.0421(3) Uani 1 1 d . . . . .
C1 C 0.95344(13) 0.23204(10) 0.88677(9) 0.0432(4) Uani 1 1 d . . . . .
B1 B 0.72181(11) 0.27185(8) 1.06150(9) 0.0501(5) Uani 0.810(3) 1 d . . P . .
Si2 Si 1.17388(4) 0.21345(3) 1.42723(3) 0.03525(19) Uani 0.830(3) 1 d . . P . .
N2 N 0.63391(12) 0.31735(8) 1.10500(8) 0.0423(3) Uani 1 1 d . . . . .
C2 C 1.01259(14) 0.18087(11) 0.89655(11) 0.0555(5) Uani 1 1 d . . . . .
B2 B 1.22321(13) 0.28221(9) 1.56648(10) 0.0565(5) Uani 0.830(3) 1 d . . P . .
Si3 Si 0.72181(11) 0.27185(8) 1.06150(9) 0.0501(5) Uani 0.190(3) 1 d . . P . .
N3 N 0.73906(12) 0.24757(10) 0.99883(9) 0.0509(4) Uani 1 1 d . . . . .
C3 C 1.12130(16) 0.19641(13) 0.90848(16) 0.0835(9) Uani 1 1 d . . . . .
H3 H 1.163226 0.163546 0.916732 0.100 Uiso 1 1 calc R U . . .
B3 B 0.74433(4) 0.21689(3) 0.92391(3) 0.03213(18) Uani 0.190(3) 1 d . . P . .
Si4 Si 1.22321(13) 0.28221(9) 1.56648(10) 0.0565(5) Uani 0.170(3) 1 d . . P . .
N4 N 0.84163(10) 0.21592(7) 0.87234(7) 0.0356(3) Uani 1 1 d . . . . .
C4 C 1.16851(17) 0.25916(14) 0.90839(17) 0.0956(12) Uani 1 1 d . . . . .
H4 H 1.242388 0.268771 0.916439 0.115 Uiso 1 1 calc R U . . .
B4 B 1.17388(4) 0.21345(3) 1.42723(3) 0.03525(19) Uani 0.170(3) 1 d . . P . .
N5 N 0.65913(10) 0.16741(7) 0.85765(7) 0.0349(3) Uani 1 1 d . . . . .
C5 C 1.10935(17) 0.30758(13) 0.89675(14) 0.0768(8) Uani 1 1 d . . . . .
H5 H 1.143211 0.350024 0.896409 0.092 Uiso 1 1 calc R U . . .
N6 N 1.24217(11) 0.16108(8) 1.36111(7) 0.0407(3) Uani 1 1 d . . . . .
C6 C 0.99999(15) 0.29557(11) 0.88537(10) 0.0535(5) Uani 1 1 d . . . . .
N7 N 1.07000(11) 0.21185(8) 1.37561(7) 0.0406(3) Uani 1 1 d . . . . .
C7 C 0.96439(16) 0.10853(11) 0.89088(12) 0.0554(5) Uani 1 1 d . . . . .
H7 H 0.886689 0.108283 0.883724 0.066 Uiso 1 1 calc R U . . .
N8 N 1.19611(13) 0.24927(10) 1.50285(9) 0.0520(4) Uani 1 1 d . . . . .
C8 C 1.0027(2) 0.04645(12) 0.83018(12) 0.0638(6) Uani 1 1 d . . . . .
H8A H 0.988938 0.054717 0.789786 0.096 Uiso 1 1 calc R U . . .
H8B H 1.078226 0.043705 0.836729 0.096 Uiso 1 1 calc R U . . .
H8C H 0.965385 0.001073 0.825033 0.096 Uiso 1 1 calc R U . . .
N9 N 1.32527(12) 0.32528(8) 1.60563(7) 0.0416(3) Uani 1 1 d . . . . .
C9 C 0.9846(3) 0.09732(16) 0.95449(14) 0.0907(9) Uani 1 1 d . . . . .
H9A H 0.952242 0.050272 0.948535 0.136 Uiso 1 1 calc R U . . .
H9B H 1.060385 0.098995 0.963785 0.136 Uiso 1 1 calc R U . . .
H9C H 0.954079 0.135479 0.992142 0.136 Uiso 1 1 calc R U . . .
N10 N 1.16215(13) 0.29194(8) 1.62953(7) 0.0441(4) Uani 1 1 d . . . . .
C10 C 0.93542(18) 0.34918(11) 0.87268(11) 0.0556(5) Uani 1 1 d . . . . .
H10 H 0.864438 0.324767 0.854023 0.067 Uiso 1 1 calc R U . . .
C11 C 0.9207(3) 0.41340(17) 0.93838(15) 0.1061(12) Uani 1 1 d . . . . .
H11A H 0.878873 0.447785 0.929642 0.159 Uiso 1 1 calc R U . . .
H11B H 0.884394 0.396834 0.968769 0.159 Uiso 1 1 calc R U . . .
H11C H 0.989504 0.436954 0.959062 0.159 Uiso 1 1 calc R U . . .
C12 C 0.9816(3) 0.37478(19) 0.82211(16) 0.0980(11) Uani 1 1 d . . . . .
H12A H 0.936350 0.409225 0.816128 0.147 Uiso 1 1 calc R U . . .
H12B H 1.051922 0.398231 0.838728 0.147 Uiso 1 1 calc R U . . .
H12C H 0.986112 0.333326 0.779034 0.147 Uiso 1 1 calc R U . . .
C13 C 0.80593(14) 0.17968(10) 0.80440(9) 0.0415(4) Uani 1 1 d . . . . .
H13 H 0.848437 0.174715 0.768102 0.050 Uiso 1 1 calc R U . . .
C14 C 0.70629(14) 0.15311(10) 0.79638(9) 0.0418(4) Uani 1 1 d . . . . .
H14 H 0.670654 0.127175 0.753744 0.050 Uiso 1 1 calc R U . . .
C15 C 0.55346(12) 0.13633(9) 0.85413(9) 0.0395(4) Uani 1 1 d . . . . .
C16 C 0.53803(13) 0.07429(9) 0.86678(9) 0.0427(4) Uani 1 1 d . . . . .
C17 C 0.43635(16) 0.04054(11) 0.85490(13) 0.0613(6) Uani 1 1 d . . . . .
H17 H 0.423949 -0.002167 0.861798 0.074 Uiso 1 1 calc R U . . .
C18 C 0.35463(16) 0.06798(13) 0.83353(17) 0.0830(9) Uani 1 1 d . . . . .
H18 H 0.286626 0.043752 0.825036 0.100 Uiso 1 1 calc R U . . .
C19 C 0.37044(16) 0.13071(13) 0.82425(16) 0.0771(8) Uani 1 1 d . . . . .
H19 H 0.312311 0.149892 0.810947 0.092 Uiso 1 1 calc R U . . .
C20 C 0.47015(14) 0.16668(11) 0.83400(11) 0.0527(5) Uani 1 1 d . . . . .
C21 C 0.62808(15) 0.04369(10) 0.89092(9) 0.0449(4) Uani 1 1 d . . . . .
H21 H 0.675971 0.085372 0.921696 0.054 Uiso 1 1 calc R U . . .
C22 C 0.5935(2) 0.00004(14) 0.93026(14) 0.0760(7) Uani 1 1 d . . . . .
H22A H 0.655128 -0.018006 0.944234 0.114 Uiso 1 1 calc R U . . .
H22B H 0.558112 0.030943 0.969985 0.114 Uiso 1 1 calc R U . . .
H22C H 0.544993 -0.040751 0.901730 0.114 Uiso 1 1 calc R U . . .
C23 C 0.69167(17) -0.00250(12) 0.83234(11) 0.0579(5) Uani 1 1 d . . . . .
H23A H 0.749155 -0.021573 0.849177 0.087 Uiso 1 1 calc R U . . .
H23B H 0.645950 -0.042622 0.799984 0.087 Uiso 1 1 calc R U . . .
H23C H 0.720632 0.027098 0.810355 0.087 Uiso 1 1 calc R U . . .
C24 C 0.48837(17) 0.23674(12) 0.82588(12) 0.0576(5) Uani 1 1 d . . . . .
H24 H 0.556205 0.235264 0.803870 0.069 Uiso 1 1 calc R U . . .
C25 C 0.49850(18) 0.30133(12) 0.89507(13) 0.0610(6) Uani 1 1 d . . . . .
H25A H 0.510221 0.346157 0.889144 0.092 Uiso 1 1 calc R U . . .
H25B H 0.433814 0.302749 0.918413 0.092 Uiso 1 1 calc R U . . .
H25C H 0.557904 0.296151 0.921647 0.092 Uiso 1 1 calc R U . . .
C26 C 0.4020(2) 0.24851(16) 0.78239(18) 0.0916(10) Uani 1 1 d . . . . .
H26A H 0.418071 0.294376 0.779030 0.137 Uiso 1 1 calc R U . . .
H26B H 0.398134 0.208980 0.737478 0.137 Uiso 1 1 calc R U . . .
H26C H 0.334483 0.249730 0.802800 0.137 Uiso 1 1 calc R U . . .
C27 C 0.88741(14) 0.24363(9) 1.12376(9) 0.0410(4) Uani 1 1 d . . . . .
C28 C 0.89302(16) 0.18047(10) 1.13450(9) 0.0464(4) Uani 1 1 d . . . . .
C29 C 0.99218(17) 0.15585(10) 1.13815(11) 0.0525(5) Uani 1 1 d . . . . .
H29 H 0.997792 0.113258 1.145269 0.063 Uiso 1 1 calc R U . . .
C30 C 1.08203(17) 0.19268(11) 1.13153(11) 0.0562(5) Uani 1 1 d . . . . .
H30 H 1.148847 0.175844 1.135090 0.067 Uiso 1 1 calc R U . . .
C31 C 1.07507(16) 0.25425(11) 1.11970(11) 0.0519(5) Uani 1 1 d . . . . .
H31 H 1.137393 0.278381 1.114262 0.062 Uiso 1 1 calc R U . . .
C32 C 0.97826(15) 0.28131(10) 1.11566(9) 0.0448(4) Uani 1 1 d . . . . .
C33 C 0.79499(17) 0.13781(11) 1.14011(11) 0.0523(5) Uani 1 1 d . . . . .
H33 H 0.732453 0.164144 1.137438 0.063 Uiso 1 1 calc R U . . .
C34 C 0.79544(18) 0.12973(12) 1.20619(11) 0.0580(5) Uani 1 1 d . . . . .
H34A H 0.731143 0.102043 1.207534 0.087 Uiso 1 1 calc R U . . .
H34B H 0.856647 0.104392 1.209943 0.087 Uiso 1 1 calc R U . . .
H34C H 0.798840 0.177575 1.243588 0.087 Uiso 1 1 calc R U . . .
C35 C 0.7849(2) 0.06272(15) 1.08058(13) 0.0831(8) Uani 1 1 d . . . . .
H35A H 0.784626 0.068451 1.038334 0.125 Uiso 1 1 calc R U . . .
H35B H 0.844325 0.035410 1.083180 0.125 Uiso 1 1 calc R U . . .
H35C H 0.719174 0.036687 1.082471 0.125 Uiso 1 1 calc R U . . .
C36 C 0.97055(15) 0.35011(10) 1.10436(10) 0.0462(4) Uani 1 1 d . . . . .
H36 H 0.909622 0.341446 1.071648 0.055 Uiso 1 1 calc R U . . .
C37 C 0.9479(2) 0.41466(11) 1.16920(12) 0.0642(6) Uani 1 1 d . . . . .
H37A H 0.885754 0.402110 1.188466 0.096 Uiso 1 1 calc R U . . .
H37B H 1.008354 0.426913 1.201397 0.096 Uiso 1 1 calc R U . . .
H37C H 0.934985 0.456151 1.159082 0.096 Uiso 1 1 calc R U . . .
C38 C 1.06731(17) 0.36972(11) 1.07438(12) 0.0573(5) Uani 1 1 d . . . . .
H38A H 1.057200 0.414075 1.068493 0.086 Uiso 1 1 calc R U . . .
H38B H 1.129156 0.377232 1.104632 0.086 Uiso 1 1 calc R U . . .
H38C H 1.077685 0.330446 1.030783 0.086 Uiso 1 1 calc R U . . .
C39 C 0.73899(17) 0.30678(11) 1.18428(9) 0.0513(5) Uani 1 1 d . . . . .
H39 H 0.765196 0.310659 1.226726 0.062 Uiso 1 1 calc R U . . .
C40 C 0.65053(17) 0.33335(11) 1.17349(10) 0.0513(5) Uani 1 1 d . . . . .
H40 H 0.605176 0.359429 1.207368 0.062 Uiso 1 1 calc R U . . .
C41 C 0.54453(14) 0.34356(10) 1.08327(10) 0.0438(4) Uani 1 1 d . . . . .
C42 C 0.44732(17) 0.30414(14) 1.07203(16) 0.0720(8) Uani 1 1 d . . . . .
C43 C 0.35980(17) 0.33385(15) 1.05670(19) 0.0862(10) Uani 1 1 d . . . . .
H43 H 0.292807 0.308495 1.049515 0.103 Uiso 1 1 calc R U . . .
C44 C 0.36830(16) 0.39907(13) 1.05176(14) 0.0637(6) Uani 1 1 d . . . . .
H44 H 0.307501 0.418327 1.041592 0.076 Uiso 1 1 calc R U . . .
C45 C 0.46533(15) 0.43652(11) 1.06159(10) 0.0481(4) Uani 1 1 d . . . . .
H45 H 0.470740 0.481162 1.057554 0.058 Uiso 1 1 calc R U . . .
C46 C 0.55547(14) 0.40949(10) 1.07739(9) 0.0420(4) Uani 1 1 d . . . . .
C47 C 0.4446(4) 0.2404(3) 1.0927(3) 0.0417(10) Uani 0.5 1 d . . P A 1
H47 H 0.500732 0.249543 1.128617 0.050 Uiso 0.5 1 calc R U P A 1
C48 C 0.3410(4) 0.2226(3) 1.1150(3) 0.0525(10) Uani 0.5 1 d . . P A 1
H48A H 0.324722 0.262633 1.156775 0.079 Uiso 0.5 1 calc R U P A 1
H48B H 0.285825 0.214954 1.080258 0.079 Uiso 0.5 1 calc R U P A 1
H48C H 0.344745 0.178682 1.122586 0.079 Uiso 0.5 1 calc R U P A 1
C49 C 0.4735(4) 0.1794(2) 1.0275(2) 0.0543(10) Uani 0.5 1 d . . P A 1
H49A H 0.541266 0.192514 1.014307 0.081 Uiso 0.5 1 calc R U P A 1
H49B H 0.478245 0.135101 1.034439 0.081 Uiso 0.5 1 calc R U P A 1
H49C H 0.419326 0.171373 0.992111 0.081 Uiso 0.5 1 calc R U P A 1
C50 C 0.6671(5) 0.4501(3) 1.0871(3) 0.0391(13) Uani 0.764(6) 1 d . . P B 1
H50 H 0.721211 0.414013 1.077707 0.047 Uiso 0.764(6) 1 calc R U P B 1
C51 C 0.6849(3) 0.50522(17) 1.16003(15) 0.0664(10) Uani 0.764(6) 1 d . . P B 1
H51A H 0.676146 0.480722 1.189935 0.100 Uiso 0.764(6) 1 calc R U P B 1
H51B H 0.756143 0.528344 1.167159 0.100 Uiso 0.764(6) 1 calc R U P B 1
H51C H 0.633808 0.541879 1.169714 0.100 Uiso 0.764(6) 1 calc R U P B 1
C52 C 0.6805(2) 0.4873(2) 1.04032(15) 0.0531(8) Uani 0.764(6) 1 d . . P B 1
H52A H 0.668969 0.451707 0.993740 0.080 Uiso 0.764(6) 1 calc R U P B 1
H52B H 0.629362 0.523970 1.049758 0.080 Uiso 0.764(6) 1 calc R U P B 1
H52C H 0.751697 0.510435 1.047203 0.080 Uiso 0.764(6) 1 calc R U P B 1
C53 C 1.33711(13) 0.12435(10) 1.35757(9) 0.0430(4) Uani 1 1 d . . . . .
C54 C 1.33516(15) 0.06425(11) 1.37310(10) 0.0483(4) Uani 1 1 d . . . . .
C55 C 1.42417(17) 0.02403(13) 1.36050(12) 0.0606(5) Uani 1 1 d . . . . .
H55 H 1.424701 -0.017099 1.370419 0.073 Uiso 1 1 calc R U . . .
C56 C 1.51063(18) 0.04346(15) 1.33396(15) 0.0747(7) Uani 1 1 d . . . . .
H56 H 1.569144 0.014670 1.324112 0.090 Uiso 1 1 calc R U . . .
C57 C 1.51265(17) 0.10429(16) 1.32168(15) 0.0744(7) Uani 1 1 d . . . . .
H57 H 1.574087 0.117897 1.305057 0.089 Uiso 1 1 calc R U . . .
C58 C 1.42652(14) 0.14693(12) 1.33298(11) 0.0533(5) Uani 1 1 d . . . . .
C59 C 1.23868(18) 0.04189(11) 1.40115(11) 0.0567(5) Uani 1 1 d . . . . .
H59 H 1.212296 0.086920 1.435368 0.068 Uiso 1 1 calc R U . . .
C60 C 1.2620(3) -0.00705(13) 1.43650(14) 0.0799(8) Uani 1 1 d . . . . .
H60A H 1.197056 -0.019467 1.453339 0.120 Uiso 1 1 calc R U . . .
H60B H 1.290255 -0.051225 1.404699 0.120 Uiso 1 1 calc R U . . .
H60C H 1.313505 0.018196 1.474105 0.120 Uiso 1 1 calc R U . . .
C61 C 1.14993(17) 0.00594(12) 1.34619(13) 0.0654(6) Uani 1 1 d . . . . .
H61A H 1.089028 -0.007846 1.365623 0.098 Uiso 1 1 calc R U . . .
H61B H 1.129905 0.039956 1.327574 0.098 Uiso 1 1 calc R U . . .
H61C H 1.174452 -0.037138 1.310455 0.098 Uiso 1 1 calc R U . . .
C62 C 1.42951(17) 0.21562(13) 1.32159(12) 0.0606(6) Uani 1 1 d . . . . .
H62 H 1.359836 0.217429 1.300560 0.073 Uiso 1 1 calc R U . . .
C63 C 1.44467(19) 0.28130(14) 1.38886(13) 0.0689(6) Uani 1 1 d . . . . .
H63A H 1.446544 0.325423 1.381263 0.103 Uiso 1 1 calc R U . . .
H63B H 1.386291 0.281063 1.416821 0.103 Uiso 1 1 calc R U . . .
H63C H 1.510895 0.279551 1.411655 0.103 Uiso 1 1 calc R U . . .
C64 C 1.5145(2) 0.21936(19) 1.27459(18) 0.0944(10) Uani 1 1 d . . . . .
H64A H 1.512253 0.264720 1.269384 0.142 Uiso 1 1 calc R U . . .
H64B H 1.583725 0.217081 1.293795 0.142 Uiso 1 1 calc R U . . .
H64C H 1.501695 0.178662 1.230672 0.142 Uiso 1 1 calc R U . . .
C65 C 1.18599(14) 0.14719(11) 1.29971(9) 0.0474(4) Uani 1 1 d . . . . .
H65 H 1.212366 0.120736 1.256995 0.057 Uiso 1 1 calc R U . . .
C66 C 1.09281(14) 0.17483(11) 1.30783(9) 0.0477(4) Uani 1 1 d . . . . .
H66 H 1.046157 0.170073 1.271478 0.057 Uiso 1 1 calc R U . . .
C67 C 0.96677(13) 0.23865(10) 1.38898(9) 0.0452(4) Uani 1 1 d . . . . .
C68 C 0.88592(15) 0.19524(11) 1.39889(12) 0.0606(6) Uani 1 1 d . . . . .
C69 C 0.78532(17) 0.22084(14) 1.40636(16) 0.0863(10) Uani 1 1 d . . . . .
H69 H 0.729067 0.193444 1.414247 0.104 Uiso 1 1 calc R U . . .
C70 C 0.76625(18) 0.28522(14) 1.40250(16) 0.0884(10) Uani 1 1 d . . . . .
H70 H 0.697312 0.301309 1.407531 0.106 Uiso 1 1 calc R U . . .
C71 C 0.84563(18) 0.32562(13) 1.39154(13) 0.0706(7) Uani 1 1 d . . . . .
H71 H 0.831226 0.369562 1.388817 0.085 Uiso 1 1 calc R U . . .
C72 C 0.94813(15) 0.30351(11) 1.38421(10) 0.0506(5) Uani 1 1 d . . . . .
C73 C 0.90498(17) 0.12231(12) 1.39840(13) 0.0655(6) Uani 1 1 d D . . . .
H73 H 0.971382 0.106787 1.375191 0.079 Uiso 1 1 calc R U . . .
C74 C 0.9209(3) 0.12561(17) 1.46691(17) 0.1058(11) Uani 1 1 d D . . . .
H74A H 0.932893 0.077398 1.464016 0.159 Uiso 1 1 calc R U . . .
H74B H 0.982013 0.158738 1.489984 0.159 Uiso 1 1 calc R U . . .
H74C H 0.858427 0.142877 1.492020 0.159 Uiso 1 1 calc R U . . .
C75 C 0.8183(4) 0.06565(16) 1.3585(2) 0.1270(16) Uani 1 1 d D . . . .
H75A H 0.809307 0.064536 1.313486 0.190 Uiso 1 1 calc R U . . .
H75B H 0.837054 0.018293 1.354852 0.190 Uiso 1 1 calc R U . . .
H75C H 0.752538 0.077523 1.381252 0.190 Uiso 1 1 calc R U . . .
C76 C 1.03320(17) 0.34894(11) 1.36963(10) 0.0528(5) Uani 1 1 d . . . . .
H76 H 1.100200 0.324612 1.365380 0.063 Uiso 1 1 calc R U . . .
C77 C 1.0501(2) 0.42404(12) 1.42715(12) 0.0636(6) Uani 1 1 d . . . . .
H77A H 1.105348 0.452248 1.416510 0.095 Uiso 1 1 calc R U . . .
H77B H 0.984683 0.448410 1.433256 0.095 Uiso 1 1 calc R U . . .
H77C H 1.071152 0.419556 1.468534 0.095 Uiso 1 1 calc R U . . .
C78 C 1.0078(3) 0.35458(17) 1.30338(13) 0.0858(9) Uani 1 1 d . . . . .
H78A H 1.063890 0.384155 1.295232 0.129 Uiso 1 1 calc R U . . .
H78B H 1.001974 0.306238 1.266653 0.129 Uiso 1 1 calc R U . . .
H78C H 0.941106 0.376941 1.305832 0.129 Uiso 1 1 calc R U . . .
C79 C 1.41899(13) 0.34560(10) 1.58077(9) 0.0419(4) Uani 1 1 d . . . . .
C80 C 1.50290(16) 0.30129(13) 1.56722(16) 0.0678(7) Uani 1 1 d . . . . .
C81 C 1.59594(17) 0.32578(15) 1.54846(18) 0.0833(9) Uani 1 1 d . . . . .
H81 H 1.654402 0.296959 1.539339 0.100 Uiso 1 1 calc R U . . .
C82 C 1.60450(16) 0.39067(13) 1.54295(13) 0.0621(6) Uani 1 1 d . . . . .
H82 H 1.668496 0.406177 1.530334 0.074 Uiso 1 1 calc R U . . .
C83 C 1.52026(15) 0.43330(11) 1.55573(10) 0.0503(4) Uani 1 1 d . . . . .
H83 H 1.526474 0.477741 1.551332 0.060 Uiso 1 1 calc R U . . .
C84 C 1.42584(15) 0.41152(10) 1.57510(9) 0.0448(4) Uani 1 1 d . . . . .
C86 C 1.4920(3) 0.2386(3) 1.5911(4) 0.0468(10) Uani 0.5 1 d . . P C 1
H86 H 1.440682 0.250865 1.627169 0.056 Uiso 0.5 1 calc R U P C 1
C87 C 1.5930(4) 0.2199(3) 1.6156(3) 0.0629(11) Uani 0.5 1 d . . P C 1
H87A H 1.621628 0.260995 1.656132 0.094 Uiso 0.5 1 calc R U P C 1
H87B H 1.579019 0.177953 1.625937 0.094 Uiso 0.5 1 calc R U P C 1
H87C H 1.643766 0.208545 1.580674 0.094 Uiso 0.5 1 calc R U P C 1
C88 C 1.4443(4) 0.1762(3) 1.5281(3) 0.0606(11) Uani 0.5 1 d . . P C 1
H88A H 1.379041 0.189959 1.513466 0.091 Uiso 0.5 1 calc R U P C 1
H88B H 1.493956 0.164514 1.492453 0.091 Uiso 0.5 1 calc R U P C 1
H88C H 1.429209 0.133921 1.537716 0.091 Uiso 0.5 1 calc R U P C 1
C89 C 1.3477(8) 0.4626(8) 1.5962(7) 0.046(2) Uani 0.5 1 d . . P D 1
H89 H 1.304487 0.450224 1.627854 0.055 Uiso 0.5 1 calc R U P D 1
C90 C 1.2736(4) 0.4518(3) 1.5360(3) 0.0641(13) Uani 0.5 1 d . . P D 1
H90A H 1.219958 0.486871 1.550457 0.096 Uiso 0.5 1 calc R U P D 1
H90B H 1.313925 0.458867 1.501522 0.096 Uiso 0.5 1 calc R U P D 1
H90C H 1.239704 0.402841 1.517481 0.096 Uiso 0.5 1 calc R U P D 1
C91 C 1.3830(4) 0.5437(3) 1.6331(3) 0.0660(12) Uani 0.5 1 d . . P D 1
H91A H 1.321025 0.571871 1.644349 0.099 Uiso 0.5 1 calc R U P D 1
H91B H 1.424394 0.552193 1.674311 0.099 Uiso 0.5 1 calc R U P D 1
H91C H 1.425847 0.558490 1.603940 0.099 Uiso 0.5 1 calc R U P D 1
C92 C 1.31743(16) 0.35158(10) 1.67546(9) 0.0470(4) Uani 1 1 d . . . . .
H92 H 1.371469 0.379328 1.707987 0.056 Uiso 1 1 calc R U . . .
C93 C 1.22284(17) 0.33182(10) 1.68936(9) 0.0489(4) Uani 1 1 d . . . . .
H93 H 1.199987 0.343066 1.733186 0.059 Uiso 1 1 calc R U . . .
C94 C 1.05647(16) 0.26616(10) 1.63254(9) 0.0467(4) Uani 1 1 d . . . . .
C95 C 0.97234(16) 0.30304(10) 1.62257(10) 0.0500(5) Uani 1 1 d . . . . .
C96 C 0.87029(19) 0.27875(12) 1.62958(12) 0.0621(6) Uani 1 1 d . . . . .
H96 H 0.812032 0.303012 1.623687 0.075 Uiso 1 1 calc R U . . .
C97 C 0.8538(2) 0.21969(12) 1.64504(13) 0.0701(7) Uani 1 1 d . . . . .
H97 H 0.784340 0.204034 1.649834 0.084 Uiso 1 1 calc R U . . .
C98 C 0.9371(2) 0.18354(12) 1.65349(12) 0.0649(7) Uani 1 1 d . . . . .
H98 H 0.924186 0.142477 1.662952 0.078 Uiso 1 1 calc R U . . .
C99 C 1.04031(18) 0.20630(10) 1.64838(10) 0.0541(5) Uani 1 1 d . . . . .
C100 C 0.99154(16) 0.36811(10) 1.60600(10) 0.0505(5) Uani 1 1 d . . . . .
H100 H 1.050695 0.358123 1.575247 0.061 Uiso 1 1 calc R U . . .
C101 C 0.89762(17) 0.38233(11) 1.57050(12) 0.0590(5) Uani 1 1 d . . . . .
H10A H 0.914833 0.424632 1.561265 0.088 Uiso 1 1 calc R U . . .
H10B H 0.879616 0.340255 1.528174 0.088 Uiso 1 1 calc R U . . .
H10C H 0.837724 0.391305 1.599098 0.088 Uiso 1 1 calc R U . . .
C102 C 1.0258(2) 0.43593(11) 1.66963(12) 0.0647(6) Uani 1 1 d . . . . .
H10D H 1.086447 0.426420 1.692350 0.097 Uiso 1 1 calc R U . . .
H10E H 1.044926 0.475912 1.657383 0.097 Uiso 1 1 calc R U . . .
H10F H 0.967750 0.448739 1.699753 0.097 Uiso 1 1 calc R U . . .
C103 C 1.1318(2) 0.16594(12) 1.65726(11) 0.0600(6) Uani 1 1 d . . . . .
H103 H 1.195617 0.200436 1.670785 0.072 Uiso 1 1 calc R U . . .
C104 C 1.1519(3) 0.10422(17) 1.59044(14) 0.0926(10) Uani 1 1 d . . . . .
H10G H 1.211049 0.078490 1.596639 0.139 Uiso 1 1 calc R U . . .
H10H H 1.089046 0.070850 1.574280 0.139 Uiso 1 1 calc R U . . .
H10I H 1.168546 0.123731 1.557538 0.139 Uiso 1 1 calc R U . . .
C105 C 1.1182(2) 0.13880(13) 1.71174(11) 0.0678(6) Uani 1 1 d . . . . .
H10J H 1.179639 0.113374 1.714898 0.102 Uiso 1 1 calc R U . . .
H10K H 1.111155 0.179786 1.754794 0.102 Uiso 1 1 calc R U . . .
H10L H 1.055030 0.105754 1.700645 0.102 Uiso 1 1 calc R U . . .
C106 C 0.6831(9) 0.3702(5) 0.7959(6) 0.118(4) Uani 0.690(6) 1 d D . P E 1
H10M H 0.633918 0.332421 0.797334 0.178 Uiso 0.690(6) 1 calc R U P E 1
H10N H 0.741450 0.348055 0.768417 0.178 Uiso 0.690(6) 1 calc R U P E 1
H10O H 0.710332 0.401797 0.841483 0.178 Uiso 0.690(6) 1 calc R U P E 1
C107 C 0.6252(3) 0.4154(2) 0.7647(2) 0.0695(12) Uani 0.690(6) 1 d D . P E 1
H10P H 0.596917 0.383597 0.718777 0.083 Uiso 0.690(6) 1 calc R U P E 1
H10Q H 0.565725 0.437467 0.792015 0.083 Uiso 0.690(6) 1 calc R U P E 1
C108 C 0.7004(3) 0.4733(3) 0.7624(3) 0.0600(12) Uani 0.690(6) 1 d D . P E 1
H10R H 0.758159 0.450163 0.733856 0.072 Uiso 0.690(6) 1 calc R U P E 1
H10S H 0.731446 0.502460 0.808260 0.072 Uiso 0.690(6) 1 calc R U P E 1
C109 C 0.6526(4) 0.5230(3) 0.7362(3) 0.0802(15) Uani 0.690(6) 1 d D U P E 1
H10T H 0.599857 0.550295 0.767122 0.096 Uiso 0.690(6) 1 calc R U P E 1
H10U H 0.616038 0.494017 0.691918 0.096 Uiso 0.690(6) 1 calc R U P E 1
C110 C 0.7348(5) 0.5757(3) 0.7290(3) 0.1048(18) Uani 0.690(6) 1 d D . P E 1
H11D H 0.786951 0.548648 0.697441 0.126 Uiso 0.690(6) 1 calc R U P E 1
H11E H 0.772045 0.604479 0.773105 0.126 Uiso 0.690(6) 1 calc R U P E 1
C111 C 0.6835(10) 0.6263(7) 0.7032(8) 0.184(6) Uani 0.690(6) 1 d D . P E 1
H11F H 0.737635 0.659819 0.698937 0.276 Uiso 0.690(6) 1 calc R U P E 1
H11G H 0.647490 0.597835 0.659275 0.276 Uiso 0.690(6) 1 calc R U P E 1
H11H H 0.632605 0.653587 0.734830 0.276 Uiso 0.690(6) 1 calc R U P E 1
C112 C 0.6646(14) 0.3712(9) 0.7891(8) 0.081(6) Uani 0.310(6) 1 d D . P E 2
H11Q H 0.713784 0.337373 0.792220 0.122 Uiso 0.310(6) 1 calc R U P E 2
H11R H 0.634265 0.396173 0.832531 0.122 Uiso 0.310(6) 1 calc R U P E 2
H11S H 0.608479 0.344777 0.754936 0.122 Uiso 0.310(6) 1 calc R U P E 2
C113 C 0.7233(11) 0.4268(7) 0.7694(8) 0.128(5) Uani 0.310(6) 1 d D . P E 2
H11I H 0.780701 0.453067 0.803541 0.154 Uiso 0.310(6) 1 calc R U P E 2
H11J H 0.754877 0.401594 0.725828 0.154 Uiso 0.310(6) 1 calc R U P E 2
C114 C 0.6488(12) 0.4801(7) 0.7642(8) 0.119(7) Uani 0.310(6) 1 d D . P E 2
H11O H 0.621197 0.507924 0.808569 0.142 Uiso 0.310(6) 1 calc R U P E 2
H11P H 0.588700 0.453666 0.732416 0.142 Uiso 0.310(6) 1 calc R U P E 2
C115 C 0.7064(8) 0.5317(5) 0.7397(6) 0.085(4) Uani 0.310(6) 1 d D . P E 2
H11M H 0.769152 0.555285 0.770043 0.102 Uiso 0.310(6) 1 calc R U P E 2
H11N H 0.730916 0.503501 0.694415 0.102 Uiso 0.310(6) 1 calc R U P E 2
C116 C 0.6400(8) 0.5889(5) 0.7367(6) 0.087(3) Uani 0.310(6) 1 d D . P E 2
H11K H 0.626871 0.623798 0.782626 0.105 Uiso 0.310(6) 1 calc R U P E 2
H11L H 0.571548 0.566748 0.712735 0.105 Uiso 0.310(6) 1 calc R U P E 2
C117 C 0.6997(9) 0.6276(7) 0.6992(8) 0.068(3) Uani 0.310(6) 1 d D . P E 2
H11T H 0.657777 0.665261 0.696594 0.102 Uiso 0.310(6) 1 calc R U P E 2
H11U H 0.767150 0.649412 0.723423 0.102 Uiso 0.310(6) 1 calc R U P E 2
H11V H 0.712035 0.592576 0.653793 0.102 Uiso 0.310(6) 1 calc R U P E 2
C47' C 0.4325(4) 0.2211(3) 1.0582(4) 0.0486(11) Uani 0.5 1 d . . P A 2
H47' H 0.502600 0.200682 1.048554 0.058 Uiso 0.5 1 calc R U P A 2
C48' C 0.4039(6) 0.2248(3) 1.1266(3) 0.0721(16) Uani 0.5 1 d . . P A 2
H48D H 0.455160 0.257843 1.161191 0.108 Uiso 0.5 1 calc R U P A 2
H48E H 0.333702 0.242386 1.136353 0.108 Uiso 0.5 1 calc R U P A 2
H48F H 0.404435 0.176654 1.126217 0.108 Uiso 0.5 1 calc R U P A 2
C49' C 0.3533(3) 0.1700(2) 1.0041(2) 0.0499(9) Uani 0.5 1 d . . P A 2
H49D H 0.372095 0.167844 0.960324 0.075 Uiso 0.5 1 calc R U P A 2
H49E H 0.353740 0.121693 1.003491 0.075 Uiso 0.5 1 calc R U P A 2
H49F H 0.283007 0.187425 1.013627 0.075 Uiso 0.5 1 calc R U P A 2
C50' C 0.6425(16) 0.4554(14) 1.1002(12) 0.041(4) Uani 0.236(6) 1 d . . P B 2
H50' H 0.683902 0.441090 1.131602 0.050 Uiso 0.236(6) 1 calc R U P B 2
C51' C 0.6344(9) 0.5391(7) 1.1350(7) 0.086(5) Uani 0.236(6) 1 d . . P B 2
H51D H 0.705052 0.563278 1.148038 0.129 Uiso 0.236(6) 1 calc R U P B 2
H51E H 0.599331 0.555124 1.103763 0.129 Uiso 0.236(6) 1 calc R U P B 2
H51F H 0.593845 0.551180 1.175029 0.129 Uiso 0.236(6) 1 calc R U P B 2
C52' C 0.7119(9) 0.4455(7) 1.0385(7) 0.068(4) Uani 0.236(6) 1 d . . P B 2
H52D H 0.775302 0.478451 1.054318 0.102 Uiso 0.236(6) 1 calc R U P B 2
H52E H 0.731913 0.395664 1.017649 0.102 Uiso 0.236(6) 1 calc R U P B 2
H52F H 0.671456 0.456361 1.005597 0.102 Uiso 0.236(6) 1 calc R U P B 2
C86' C 1.4921(4) 0.2204(3) 1.5550(3) 0.0453(10) Uani 0.5 1 d . . P C 2
H86' H 1.416925 0.202451 1.541397 0.054 Uiso 0.5 1 calc R U P C 2
C87' C 1.5152(5) 0.2231(3) 1.6250(3) 0.0590(11) Uani 0.5 1 d . . P C 2
H87D H 1.471565 0.257745 1.657149 0.088 Uiso 0.5 1 calc R U P C 2
H87E H 1.499280 0.175177 1.624157 0.088 Uiso 0.5 1 calc R U P C 2
H87F H 1.589466 0.238093 1.638596 0.088 Uiso 0.5 1 calc R U P C 2
C88' C 1.5599(3) 0.1665(2) 1.5051(2) 0.0540(9) Uani 0.5 1 d . . P C 2
H88D H 1.545220 0.164683 1.460312 0.081 Uiso 0.5 1 calc R U P C 2
H88E H 1.634223 0.181473 1.518700 0.081 Uiso 0.5 1 calc R U P C 2
H88F H 1.544037 0.118558 1.504260 0.081 Uiso 0.5 1 calc R U P C 2
C89' C 1.3199(8) 0.4553(7) 1.5833(6) 0.044(2) Uani 0.5 1 d . . P D 2
H89' H 1.256848 0.421655 1.577547 0.053 Uiso 0.5 1 calc R U P D 2
C90' C 1.3112(4) 0.4869(3) 1.5306(3) 0.0596(11) Uani 0.5 1 d . . P D 2
H90D H 1.307976 0.447629 1.485563 0.089 Uiso 0.5 1 calc R U P D 2
H90E H 1.247495 0.513012 1.536700 0.089 Uiso 0.5 1 calc R U P D 2
H90F H 1.372784 0.520004 1.536128 0.089 Uiso 0.5 1 calc R U P D 2
C91' C 1.3250(6) 0.5153(3) 1.6530(3) 0.0769(15) Uani 0.5 1 d . . P D 2
H91D H 1.330452 0.494741 1.686181 0.115 Uiso 0.5 1 calc R U P D 2
H91E H 1.386545 0.548494 1.658782 0.115 Uiso 0.5 1 calc R U P D 2
H91F H 1.261256 0.541502 1.659353 0.115 Uiso 0.5 1 calc R U P D 2

loop_
_atom_site_aniso_label
_atom_site_aniso_U_11
_atom_site_aniso_U_22
_atom_site_aniso_U_33
_atom_site_aniso_U_23
_atom_site_aniso_U_13
_atom_site_aniso_U_12
Si1 0.0246(3) 0.0367(3) 0.0315(3) 0.0111(2) 0.00059(19) -0.00128(19)
N1 0.0484(8) 0.0460(8) 0.0293(7) 0.0125(6) -0.0016(6) 0.0101(6)
C1 0.0277(8) 0.0434(9) 0.0400(9) -0.0008(7) 0.0072(7) -0.0039(7)
B1 0.0368(7) 0.0541(9) 0.0699(11) 0.0357(8) 0.0024(6) 0.0081(6)
Si2 0.0274(3) 0.0405(3) 0.0302(3) 0.0074(2) 0.00351(19) -0.0009(2)
N2 0.0440(8) 0.0494(8) 0.0358(8) 0.0180(7) 0.0115(6) 0.0152(6)
C2 0.0314(9) 0.0471(10) 0.0611(13) -0.0044(9) 0.0001(8) 0.0037(8)
B2 0.0469(9) 0.0530(9) 0.0731(12) 0.0296(8) 0.0130(7) -0.0008(6)
Si3 0.0368(7) 0.0541(9) 0.0699(11) 0.0357(8) 0.0024(6) 0.0081(6)
N3 0.0356(8) 0.0634(10) 0.0613(11) 0.0335(9) -0.0014(7) 0.0053(7)
C3 0.0314(10) 0.0596(14) 0.112(2) -0.0121(14) -0.0045(11) 0.0085(9)
B3 0.0246(3) 0.0367(3) 0.0315(3) 0.0111(2) 0.00059(19) -0.00128(19)
Si4 0.0469(9) 0.0530(9) 0.0731(12) 0.0296(8) 0.0130(7) -0.0008(6)
N4 0.0275(7) 0.0401(7) 0.0316(7) 0.0078(6) 0.0045(5) -0.0021(5)
C4 0.0286(10) 0.0662(15) 0.126(3) -0.0248(15) 0.0086(12) -0.0075(10)
B4 0.0274(3) 0.0405(3) 0.0302(3) 0.0074(2) 0.00351(19) -0.0009(2)
N5 0.0275(6) 0.0401(7) 0.0300(7) 0.0082(6) -0.0007(5) -0.0027(5)
C5 0.0432(12) 0.0548(13) 0.0882(18) -0.0134(12) 0.0227(11) -0.0171(10)
N6 0.0313(7) 0.0503(8) 0.0293(7) 0.0053(6) 0.0041(5) 0.0013(6)
C6 0.0418(10) 0.0466(10) 0.0477(11) -0.0040(8) 0.0160(8) -0.0113(8)
N7 0.0306(7) 0.0458(8) 0.0329(7) 0.0038(6) 0.0011(6) 0.0034(6)
C7 0.0407(10) 0.0465(10) 0.0639(13) 0.0073(9) -0.0029(9) 0.0107(8)
N8 0.0423(9) 0.0588(10) 0.0534(11) 0.0221(8) 0.0109(7) -0.0028(7)
C8 0.0726(15) 0.0477(11) 0.0547(13) 0.0050(10) -0.0009(11) 0.0044(10)
N9 0.0429(8) 0.0461(8) 0.0307(7) 0.0120(6) -0.0028(6) -0.0062(6)
C9 0.128(3) 0.0674(16) 0.0551(15) 0.0027(13) 0.0053(16) 0.0139(16)
N10 0.0537(9) 0.0417(8) 0.0293(7) 0.0080(6) 0.0089(6) -0.0076(7)
C10 0.0641(13) 0.0471(11) 0.0462(11) 0.0109(9) 0.0151(9) -0.0118(9)
C11 0.180(4) 0.0799(19) 0.0532(16) 0.0151(14) 0.0179(19) 0.064(2)
C12 0.113(2) 0.102(2) 0.078(2) 0.0381(17) 0.0287(17) -0.0319(19)
C13 0.0403(9) 0.0467(9) 0.0294(8) 0.0081(7) 0.0066(7) -0.0035(7)
C14 0.0381(9) 0.0496(10) 0.0278(8) 0.0070(7) -0.0002(7) -0.0031(7)
C15 0.0266(8) 0.0408(9) 0.0382(9) 0.0039(7) 0.0014(6) -0.0022(6)
C16 0.0342(9) 0.0378(9) 0.0425(10) 0.0029(7) 0.0096(7) -0.0008(7)
C17 0.0385(10) 0.0417(10) 0.0846(16) 0.0069(10) 0.0180(10) -0.0043(8)
C18 0.0275(10) 0.0503(12) 0.140(3) 0.0089(14) 0.0062(12) -0.0057(9)
C19 0.0306(10) 0.0566(13) 0.117(2) 0.0107(14) -0.0128(11) 0.0022(9)
C20 0.0340(9) 0.0475(10) 0.0616(13) 0.0086(9) -0.0075(8) 0.0010(8)
C21 0.0496(10) 0.0361(9) 0.0403(10) 0.0075(7) 0.0044(8) -0.0011(7)
C22 0.0966(19) 0.0668(15) 0.0645(15) 0.0312(13) -0.0046(13) -0.0221(14)
C23 0.0556(12) 0.0536(11) 0.0491(12) 0.0044(9) 0.0016(9) 0.0171(9)
C24 0.0444(11) 0.0552(12) 0.0658(14) 0.0189(10) -0.0158(9) 0.0034(9)
C25 0.0550(12) 0.0484(11) 0.0721(15) 0.0177(11) -0.0048(10) 0.0059(9)
C26 0.0800(18) 0.0779(17) 0.109(2) 0.0339(17) -0.0464(17) 0.0036(14)
C27 0.0468(10) 0.0392(9) 0.0305(8) 0.0084(7) -0.0102(7) 0.0061(7)
C28 0.0537(11) 0.0420(9) 0.0369(9) 0.0109(8) -0.0137(8) 0.0024(8)
C29 0.0608(12) 0.0412(10) 0.0504(11) 0.0150(9) -0.0180(9) 0.0048(9)
C30 0.0539(12) 0.0495(11) 0.0598(13) 0.0181(10) -0.0182(10) 0.0072(9)
C31 0.0504(11) 0.0459(10) 0.0527(12) 0.0152(9) -0.0153(9) 0.0023(8)
C32 0.0513(10) 0.0389(9) 0.0358(9) 0.0079(7) -0.0137(8) 0.0036(8)
C33 0.0554(11) 0.0504(11) 0.0493(11) 0.0206(9) -0.0136(9) -0.0022(9)
C34 0.0635(13) 0.0595(12) 0.0463(11) 0.0181(10) -0.0053(9) 0.0013(10)
C35 0.098(2) 0.0789(17) 0.0483(13) 0.0082(12) -0.0047(13) -0.0349(15)
C36 0.0497(10) 0.0403(9) 0.0422(10) 0.0117(8) -0.0132(8) 0.0020(8)
C37 0.0926(17) 0.0402(10) 0.0511(12) 0.0103(9) -0.0093(11) 0.0101(10)
C38 0.0525(12) 0.0460(11) 0.0678(14) 0.0201(10) -0.0139(10) -0.0041(9)
C39 0.0682(13) 0.0563(11) 0.0281(9) 0.0150(8) 0.0050(8) 0.0133(9)
C40 0.0648(12) 0.0556(11) 0.0320(9) 0.0144(8) 0.0153(8) 0.0156(9)
C41 0.0396(9) 0.0509(10) 0.0446(10) 0.0211(8) 0.0143(7) 0.0155(8)
C42 0.0391(11) 0.0713(15) 0.132(2) 0.0646(16) 0.0319(13) 0.0198(10)
C43 0.0333(11) 0.0815(17) 0.173(3) 0.079(2) 0.0249(14) 0.0153(10)
C44 0.0413(11) 0.0668(13) 0.0975(19) 0.0457(14) 0.0158(11) 0.0200(9)
C45 0.0497(11) 0.0477(10) 0.0485(11) 0.0204(9) 0.0070(8) 0.0110(8)
C46 0.0443(10) 0.0443(9) 0.0333(9) 0.0114(7) 0.0045(7) 0.0074(8)
C47 0.043(2) 0.043(3) 0.037(2) 0.015(2) 0.011(2) 0.0012(18)
C48 0.046(2) 0.060(3) 0.056(3) 0.028(2) 0.013(2) 0.004(2)
C49 0.060(2) 0.049(2) 0.051(2) 0.018(2) 0.008(2) -0.001(2)
C50 0.032(3) 0.0389(18) 0.038(3) 0.0077(18) 0.002(2) 0.0031(18)
C51 0.090(2) 0.0512(17) 0.0435(16) 0.0076(13) -0.0118(15) -0.0052(16)
C52 0.0506(16) 0.0548(19) 0.0508(16) 0.0198(14) 0.0005(12) -0.0030(13)
C53 0.0314(8) 0.0529(10) 0.0311(8) 0.0039(8) 0.0008(6) 0.0021(7)
C54 0.0434(10) 0.0493(10) 0.0362(9) 0.0019(8) -0.0013(7) 0.0018(8)
C55 0.0522(12) 0.0579(12) 0.0565(13) 0.0089(10) -0.0082(10) 0.0073(9)
C56 0.0394(11) 0.0806(17) 0.0885(19) 0.0183(14) -0.0022(11) 0.0154(11)
C57 0.0317(10) 0.0897(18) 0.0896(19) 0.0242(15) 0.0128(11) 0.0072(10)
C58 0.0323(9) 0.0701(13) 0.0469(11) 0.0138(10) 0.0039(8) 0.0006(8)
C59 0.0672(13) 0.0408(10) 0.0486(12) 0.0044(9) 0.0150(10) 0.0024(9)
C60 0.120(2) 0.0500(13) 0.0650(16) 0.0169(12) 0.0260(15) 0.0116(13)
C61 0.0522(12) 0.0463(11) 0.0736(15) 0.0011(10) 0.0155(11) -0.0053(9)
C62 0.0438(11) 0.0769(15) 0.0573(13) 0.0241(11) 0.0146(9) -0.0014(10)
C63 0.0574(13) 0.0754(15) 0.0693(15) 0.0280(13) 0.0025(11) -0.0153(11)
C64 0.0752(18) 0.115(2) 0.099(2) 0.047(2) 0.0467(17) 0.0048(16)
C65 0.0367(9) 0.0588(11) 0.0307(9) 0.0023(8) 0.0017(7) 0.0055(8)
C66 0.0396(9) 0.0558(11) 0.0317(9) 0.0021(8) -0.0028(7) 0.0057(8)
C67 0.0299(8) 0.0461(10) 0.0395(10) -0.0024(8) -0.0019(7) 0.0033(7)
C68 0.0370(10) 0.0472(11) 0.0676(14) -0.0061(10) 0.0086(9) -0.0015(8)
C69 0.0337(11) 0.0593(14) 0.114(2) -0.0155(14) 0.0127(12) -0.0051(10)
C70 0.0355(11) 0.0623(15) 0.111(2) -0.0211(14) -0.0053(12) 0.0118(10)
C71 0.0508(12) 0.0538(12) 0.0721(16) -0.0094(11) -0.0169(11) 0.0172(10)
C72 0.0427(10) 0.0476(10) 0.0402(10) -0.0029(8) -0.0076(8) 0.0081(8)
C73 0.0497(12) 0.0477(11) 0.0761(16) 0.0025(11) 0.0198(11) -0.0044(9)
C74 0.138(3) 0.0670(17) 0.078(2) -0.0033(15) -0.015(2) 0.0110(18)
C75 0.184(4) 0.0554(16) 0.113(3) 0.0161(17) -0.061(3) -0.035(2)
C76 0.0592(12) 0.0523(11) 0.0392(10) 0.0111(9) -0.0039(8) 0.0104(9)
C77 0.0761(15) 0.0539(12) 0.0503(12) 0.0122(10) -0.0031(11) -0.0018(11)
C78 0.115(2) 0.0899(19) 0.0447(13) 0.0188(13) -0.0113(14) 0.0253(17)
C79 0.0352(9) 0.0484(10) 0.0359(9) 0.0130(8) -0.0065(7) -0.0058(7)
C80 0.0332(10) 0.0648(14) 0.114(2) 0.0475(14) -0.0115(11) -0.0046(9)
C81 0.0301(10) 0.0781(16) 0.155(3) 0.0623(19) -0.0030(13) 0.0016(10)
C82 0.0355(10) 0.0650(13) 0.0843(17) 0.0314(12) -0.0029(10) -0.0081(9)
C83 0.0483(11) 0.0511(11) 0.0471(11) 0.0167(9) 0.0026(8) -0.0031(8)
C84 0.0457(10) 0.0487(10) 0.0356(9) 0.0131(8) 0.0055(7) 0.0010(8)
C86 0.038(2) 0.054(3) 0.044(3) 0.016(3) -0.006(2) 0.0033(18)
C87 0.051(3) 0.067(3) 0.071(3) 0.030(2) -0.011(2) 0.006(2)
C88 0.058(3) 0.055(3) 0.062(3) 0.018(2) -0.005(2) 0.007(2)
C89 0.029(5) 0.059(4) 0.052(4) 0.026(3) 0.003(4) -0.003(3)
C90 0.048(3) 0.053(3) 0.074(4) 0.012(3) -0.021(3) 0.005(2)
C91 0.057(3) 0.058(3) 0.058(3) -0.001(2) -0.008(2) 0.009(2)
C92 0.0579(11) 0.0475(10) 0.0285(9) 0.0100(8) -0.0045(8) -0.0036(8)
C93 0.0664(12) 0.0471(10) 0.0266(9) 0.0093(8) 0.0040(8) -0.0025(9)
C94 0.0565(11) 0.0392(9) 0.0330(9) 0.0040(7) 0.0181(8) -0.0076(8)
C95 0.0580(12) 0.0382(9) 0.0408(10) 0.0030(8) 0.0219(8) -0.0036(8)
C96 0.0612(13) 0.0491(11) 0.0630(14) 0.0094(10) 0.0290(11) -0.0030(9)
C97 0.0701(15) 0.0521(12) 0.0763(16) 0.0140(11) 0.0404(13) -0.0079(11)
C98 0.0822(16) 0.0443(11) 0.0610(14) 0.0140(10) 0.0377(12) -0.0071(11)
C99 0.0713(13) 0.0410(10) 0.0420(10) 0.0089(8) 0.0242(9) -0.0036(9)
C100 0.0524(11) 0.0405(9) 0.0479(11) 0.0071(8) 0.0176(9) -0.0028(8)
C101 0.0575(12) 0.0467(11) 0.0611(13) 0.0108(10) 0.0128(10) -0.0021(9)
C102 0.0777(15) 0.0406(10) 0.0603(14) 0.0065(10) 0.0057(11) -0.0064(10)
C103 0.0785(15) 0.0487(11) 0.0515(12) 0.0191(10) 0.0222(11) -0.0014(10)
C104 0.146(3) 0.0887(19) 0.0525(15) 0.0308(14) 0.0433(17) 0.0551(19)
C105 0.0954(18) 0.0561(12) 0.0433(12) 0.0134(10) 0.0132(11) -0.0113(12)
C106 0.143(8) 0.095(6) 0.151(9) 0.081(6) 0.036(6) 0.029(5)
C107 0.053(2) 0.068(2) 0.075(3) 0.0187(19) 0.0061(17) -0.0034(16)
C108 0.062(2) 0.061(3) 0.055(3) 0.022(2) 0.006(2) 0.0006(19)
C109 0.084(2) 0.077(2) 0.073(2) 0.0257(15) -0.0051(16) 0.0083(16)
C110 0.129(5) 0.079(3) 0.120(4) 0.052(3) 0.015(3) 0.019(3)
C111 0.241(14) 0.188(12) 0.185(12) 0.133(11) 0.032(10) 0.056(10)
C112 0.071(7) 0.127(15) 0.050(6) 0.043(7) 0.005(5) -0.018(8)
C113 0.151(14) 0.089(9) 0.150(14) 0.053(9) 0.038(10) 0.006(8)
C114 0.166(17) 0.094(10) 0.069(8) 0.007(6) 0.057(12) -0.012(11)
C115 0.066(6) 0.077(7) 0.108(9) 0.032(6) 0.034(6) 0.007(5)
C116 0.082(7) 0.082(6) 0.100(8) 0.037(6) 0.027(5) 0.023(5)
C117 0.062(5) 0.074(7) 0.080(8) 0.043(6) -0.004(5) 0.010(5)
C47' 0.037(2) 0.045(3) 0.061(3) 0.018(3) 0.005(3) 0.008(2)
C48' 0.072(4) 0.078(3) 0.077(4) 0.048(3) -0.034(3) -0.025(3)
C49' 0.046(2) 0.048(2) 0.052(2) 0.0171(18) 0.0075(17) 0.0033(16)
C50' 0.031(8) 0.059(7) 0.040(8) 0.024(6) 0.018(5) 0.021(5)
C51' 0.061(7) 0.069(7) 0.084(9) -0.013(6) 0.006(6) -0.003(5)
C52' 0.047(6) 0.052(6) 0.087(9) 0.012(6) 0.011(6) -0.009(5)
C86' 0.038(2) 0.046(3) 0.041(3) 0.009(2) -0.004(2) -0.0016(19)
C87' 0.066(3) 0.063(3) 0.049(3) 0.023(2) 0.013(2) 0.021(2)
C88' 0.050(2) 0.053(2) 0.048(2) 0.0096(18) 0.0005(17) 0.0054(17)
C89' 0.028(5) 0.042(3) 0.060(6) 0.018(4) 0.008(4) 0.002(3)
C90' 0.057(3) 0.068(3) 0.053(3) 0.023(2) 0.006(2) 0.015(2)
C91' 0.111(5) 0.069(3) 0.049(3) 0.019(2) 0.020(3) 0.036(3)

loop_
_atom_type_symbol
_atom_type_description
_atom_type_scat_dispersion_real
_atom_type_scat_dispersion_imag
_atom_type_scat_source
C C 0.0033 0.0016 'International Tables Vol C Tables 4.2.6.8 and 6.1.1.4'
H H 0.0000 0.0000 'International Tables Vol C Tables 4.2.6.8 and 6.1.1.4'
B B 0.0013 0.0007 'International Tables Vol C Tables 4.2.6.8 and 6.1.1.4'
N N 0.0061 0.0033 'International Tables Vol C Tables 4.2.6.8 and 6.1.1.4'
Si Si 0.0817 0.0704 'International Tables Vol C Tables 4.2.6.8 and 6.1.1.4'

loop_
_geom_angle_atom_site_label_1
_geom_angle_atom_site_label_2
_geom_angle_atom_site_label_3
_geom_angle
N3 Si1 N4 133.28(9)
N3 Si1 N5 134.89(8)
N4 Si1 N5 91.80(7)
C39 N1 C27 119.63(15)
C39 N1 B1 112.68(14)
C27 N1 B1 127.67(14)
C2 C1 C6 122.46(17)
C2 C1 N4 118.34(16)
C6 C1 N4 119.01(18)
N3 B1 N2 133.39(14)
N3 B1 N1 132.14(14)
N2 B1 N1 94.28(12)
N8 Si2 N6 134.53(9)
N8 Si2 N7 133.44(9)
N6 Si2 N7 92.02(8)
C40 N2 C41 119.16(15)
C40 N2 B1 112.47(14)
C41 N2 B1 128.36(14)
C3 C2 C1 117.6(2)
C3 C2 C7 119.5(2)
C1 C2 C7 122.82(16)
N8 B2 N9 132.90(15)
N8 B2 N10 131.43(15)
N9 B2 N10 95.67(14)
B1 N3 Si1 172.66(15)
C4 C3 C2 120.8(3)
C4 C3 H3 119.6
C2 C3 H3 119.6
C13 N4 C1 117.39(14)
C13 N4 Si1 111.07(11)
C1 N4 Si1 130.13(12)
C5 C4 C3 120.6(2)
C5 C4 H4 119.7
C3 C4 H4 119.7
C14 N5 C15 117.30(14)
C14 N5 Si1 110.82(11)
C15 N5 Si1 131.80(12)
C4 C5 C6 121.3(2)
C4 C5 H5 119.3
C6 C5 H5 119.3
C65 N6 C53 117.35(14)
C65 N6 Si2 110.36(12)
C53 N6 Si2 131.93(12)
C5 C6 C1 117.2(2)
C5 C6 C10 121.0(2)
C1 C6 C10 121.85(17)
C66 N7 C67 117.08(15)
C66 N7 Si2 110.56(12)
C67 N7 Si2 132.34(13)
C9 C7 C2 112.4(2)
C9 C7 C8 110.8(2)
C2 C7 C8 111.0(2)
C9 C7 H7 107.5
C2 C7 H7 107.5
C8 C7 H7 107.5
B2 N8 Si2 174.81(15)
C7 C8 H8A 109.5
C7 C8 H8B 109.5
H8A C8 H8B 109.5
C7 C8 H8C 109.5
H8A C8 H8C 109.5
H8B C8 H8C 109.5
C92 N9 C79 118.28(15)
C92 N9 B2 112.16(15)
C79 N9 B2 129.35(14)
C7 C9 H9A 109.5
C7 C9 H9B 109.5
H9A C9 H9B 109.5
C7 C9 H9C 109.5
H9A C9 H9C 109.5
H9B C9 H9C 109.5
C93 N10 C94 119.56(15)
C93 N10 B2 112.13(15)
C94 N10 B2 128.31(15)
C6 C10 C11 110.1(2)
C6 C10 C12 113.5(2)
C11 C10 C12 110.2(2)
C6 C10 H10 107.6
C11 C10 H10 107.6
C12 C10 H10 107.6
C10 C11 H11A 109.5
C10 C11 H11B 109.5
H11A C11 H11B 109.5
C10 C11 H11C 109.5
H11A C11 H11C 109.5
H11B C11 H11C 109.5
C10 C12 H12A 109.5
C10 C12 H12B 109.5
H12A C12 H12B 109.5
C10 C12 H12C 109.5
H12A C12 H12C 109.5
H12B C12 H12C 109.5
C14 C13 N4 113.02(15)
C14 C13 H13 123.5
N4 C13 H13 123.5
C13 C14 N5 113.22(15)
C13 C14 H14 123.4
N5 C14 H14 123.4
C20 C15 C16 122.24(16)
C20 C15 N5 118.51(16)
C16 C15 N5 119.13(15)
C17 C16 C15 117.50(19)
C17 C16 C21 120.83(18)
C15 C16 C21 121.66(15)
C18 C17 C16 121.2(2)
C18 C17 H17 119.4
C16 C17 H17 119.4
C17 C18 C19 120.41(19)
C17 C18 H18 119.8
C19 C18 H18 119.8
C18 C19 C20 121.5(2)
C18 C19 H19 119.2
C20 C19 H19 119.2
C19 C20 C15 117.0(2)
C19 C20 C24 122.21(19)
C15 C20 C24 120.76(16)
C16 C21 C23 111.05(16)
C16 C21 C22 113.78(18)
C23 C21 C22 109.53(19)
C16 C21 H21 107.4
C23 C21 H21 107.4
C22 C21 H21 107.4
C21 C22 H22A 109.5
C21 C22 H22B 109.5
H22A C22 H22B 109.5
C21 C22 H22C 109.5
H22A C22 H22C 109.5
H22B C22 H22C 109.5
C21 C23 H23A 109.5
C21 C23 H23B 109.5
H23A C23 H23B 109.5
C21 C23 H23C 109.5
H23A C23 H23C 109.5
H23B C23 H23C 109.5
C20 C24 C26 113.28(19)
C20 C24 C25 110.3(2)
C26 C24 C25 109.2(2)
C20 C24 H24 108.0
C26 C24 H24 108.0
C25 C24 H24 108.0
C24 C25 H25A 109.5
C24 C25 H25B 109.5
H25A C25 H25B 109.5
C24 C25 H25C 109.5
H25A C25 H25C 109.5
H25B C25 H25C 109.5
C24 C26 H26A 109.5
C24 C26 H26B 109.5
H26A C26 H26B 109.5
C24 C26 H26C 109.5
H26A C26 H26C 109.5
H26B C26 H26C 109.5
C28 C27 C32 121.80(17)
C28 C27 N1 119.28(17)
C32 C27 N1 118.87(16)
C29 C28 C27 118.15(19)
C29 C28 C33 119.85(17)
C27 C28 C33 121.98(17)
C30 C29 C28 120.87(18)
C30 C29 H29 119.6
C28 C29 H29 119.6
C29 C30 C31 120.30(19)
C29 C30 H30 119.8
C31 C30 H30 119.8
C30 C31 C32 121.3(2)
C30 C31 H31 119.4
C32 C31 H31 119.4
C31 C32 C27 117.57(17)
C31 C32 C36 121.41(18)
C27 C32 C36 121.01(16)
C34 C33 C28 112.38(17)
C34 C33 C35 110.05(19)
C28 C33 C35 109.58(19)
C34 C33 H33 108.2
C28 C33 H33 108.2
C35 C33 H33 108.2
C33 C34 H34A 109.5
C33 C34 H34B 109.5
H34A C34 H34B 109.5
C33 C34 H34C 109.5
H34A C34 H34C 109.5
H34B C34 H34C 109.5
C33 C35 H35A 109.5
C33 C35 H35B 109.5
H35A C35 H35B 109.5
C33 C35 H35C 109.5
H35A C35 H35C 109.5
H35B C35 H35C 109.5
C38 C36 C32 113.72(17)
C38 C36 C37 109.43(18)
C32 C36 C37 111.68(17)
C38 C36 H36 107.2
C32 C36 H36 107.2
C37 C36 H36 107.2
C36 C37 H37A 109.5
C36 C37 H37B 109.5
H37A C37 H37B 109.5
C36 C37 H37C 109.5
H37A C37 H37C 109.5
H37B C37 H37C 109.5
C36 C38 H38A 109.5
C36 C38 H38B 109.5
H38A C38 H38B 109.5
C36 C38 H38C 109.5
H38A C38 H38C 109.5
H38B C38 H38C 109.5
C40 C39 N1 109.96(17)
C40 C39 H39 125.0
N1 C39 H39 125.0
C39 C40 N2 110.51(17)
C39 C40 H40 124.7
N2 C40 H40 124.7
C42 C41 C46 121.88(17)
C42 C41 N2 118.60(17)
C46 C41 N2 119.43(17)
C43 C42 C41 117.6(2)
C43 C42 C47 125.7(3)
C41 C42 C47 115.3(3)
C43 C42 C47' 116.1(3)
C41 C42 C47' 124.6(2)
C44 C43 C42 121.6(2)
C44 C43 H43 119.2
C42 C43 H43 119.2
C43 C44 C45 120.0(2)
C43 C44 H44 120.0
C45 C44 H44 120.0
C44 C45 C46 120.82(18)
C44 C45 H45 119.6
C46 C45 H45 119.6
C50' C46 C45 117.2(10)
C50' C46 C41 123.1(11)
C45 C46 C41 118.07(17)
C45 C46 C50 121.8(3)
C41 C46 C50 120.1(3)
C48 C47 C49 111.4(4)
C48 C47 C42 115.4(4)
C49 C47 C42 100.8(4)
C48 C47 H47 109.6
C49 C47 H47 109.6
C42 C47 H47 109.6
C47 C48 H48A 109.5
C47 C48 H48B 109.5
H48A C48 H48B 109.5
C47 C48 H48C 109.5
H48A C48 H48C 109.5
H48B C48 H48C 109.5
C47 C49 H49A 109.5
C47 C49 H49B 109.5
H49A C49 H49B 109.5
C47 C49 H49C 109.5
H49A C49 H49C 109.5
H49B C49 H49C 109.5
C52 C50 C51 110.0(4)
C52 C50 C46 112.5(5)
C51 C50 C46 109.1(4)
C52 C50 H50 108.4
C51 C50 H50 108.4
C46 C50 H50 108.4
C50 C51 H51A 109.5
C50 C51 H51B 109.5
H51A C51 H51B 109.5
C50 C51 H51C 109.5
H51A C51 H51C 109.5
H51B C51 H51C 109.5
C50 C52 H52A 109.5
C50 C52 H52B 109.5
H52A C52 H52B 109.5
C50 C52 H52C 109.5
H52A C52 H52C 109.5
H52B C52 H52C 109.5
C54 C53 C58 122.09(18)
C54 C53 N6 119.41(16)
C58 C53 N6 118.27(18)
C53 C54 C55 117.94(19)
C53 C54 C59 121.20(18)
C55 C54 C59 120.8(2)
C56 C55 C54 120.8(2)
C56 C55 H55 119.6
C54 C55 H55 119.6
C57 C56 C55 120.3(2)
C57 C56 H56 119.9
C55 C56 H56 119.9
C56 C57 C58 121.9(2)
C56 C57 H57 119.1
C58 C57 H57 119.1
C57 C58 C53 116.9(2)
C57 C58 C62 122.1(2)
C53 C58 C62 121.00(18)
C54 C59 C60 113.4(2)
C54 C59 C61 111.26(18)
C60 C59 C61 110.2(2)
C54 C59 H59 107.2
C60 C59 H59 107.2
C61 C59 H59 107.2
C59 C60 H60A 109.5
C59 C60 H60B 109.5
H60A C60 H60B 109.5
C59 C60 H60C 109.5
H60A C60 H60C 109.5
H60B C60 H60C 109.5
C59 C61 H61A 109.5
C59 C61 H61B 109.5
H61A C61 H61B 109.5
C59 C61 H61C 109.5
H61A C61 H61C 109.5
H61B C61 H61C 109.5
C58 C62 C63 109.8(2)
C58 C62 C64 113.6(2)
C63 C62 C64 110.0(2)
C58 C62 H62 107.8
C63 C62 H62 107.8
C64 C62 H62 107.8
C62 C63 H63A 109.5
C62 C63 H63B 109.5
H63A C63 H63B 109.5
C62 C63 H63C 109.5
H63A C63 H63C 109.5
H63B C63 H63C 109.5
C62 C64 H64A 109.5
C62 C64 H64B 109.5
H64A C64 H64B 109.5
C62 C64 H64C 109.5
H64A C64 H64C 109.5
H64B C64 H64C 109.5
C66 C65 N6 113.40(16)
C66 C65 H65 123.3
N6 C65 H65 123.3
C65 C66 N7 113.47(17)
C65 C66 H66 123.3
N7 C66 H66 123.3
C72 C67 C68 122.07(17)
C72 C67 N7 118.56(17)
C68 C67 N7 118.98(18)
C69 C68 C67 117.0(2)
C69 C68 C73 121.2(2)
C67 C68 C73 121.76(18)
C70 C69 C68 121.4(2)
C70 C69 H69 119.3
C68 C69 H69 119.3
C71 C70 C69 120.4(2)
C71 C70 H70 119.8
C69 C70 H70 119.8
C70 C71 C72 121.1(2)
C70 C71 H71 119.4
C72 C71 H71 119.4
C71 C72 C67 117.9(2)
C71 C72 C76 119.2(2)
C67 C72 C76 122.80(17)
C74 C73 C68 112.5(2)
C74 C73 C75 111.1(3)
C68 C73 C75 111.7(2)
C74 C73 H73 107.1
C68 C73 H73 107.1
C75 C73 H73 107.1
C73 C74 H74A 109.5
C73 C74 H74B 109.5
H74A C74 H74B 109.5
C73 C74 H74C 109.5
H74A C74 H74C 109.5
H74B C74 H74C 109.5
C73 C75 H75A 109.5
C73 C75 H75B 109.5
H75A C75 H75B 109.5
C73 C75 H75C 109.5
H75A C75 H75C 109.5
H75B C75 H75C 109.5
C72 C76 C77 111.09(18)
C72 C76 C78 111.2(2)
C77 C76 C78 110.5(2)
C72 C76 H76 108.0
C77 C76 H76 108.0
C78 C76 H76 108.0
C76 C77 H77A 109.5
C76 C77 H77B 109.5
H77A C77 H77B 109.5
C76 C77 H77C 109.5
H77A C77 H77C 109.5
H77B C77 H77C 109.5
C76 C78 H78A 109.5
C76 C78 H78B 109.5
H78A C78 H78B 109.5
C76 C78 H78C 109.5
H78A C78 H78C 109.5
H78B C78 H78C 109.5
C80 C79 C84 121.94(18)
C80 C79 N9 119.11(17)
C84 C79 N9 118.81(17)
C79 C80 C81 117.5(2)
C79 C80 C86' 124.0(2)
C81 C80 C86' 116.9(3)
C79 C80 C86 115.3(3)
C81 C80 C86 125.5(2)
C82 C81 C80 121.5(2)
C82 C81 H81 119.3
C80 C81 H81 119.3
C81 C82 C83 120.2(2)
C81 C82 H82 119.9
C83 C82 H82 119.9
C82 C83 C84 120.53(19)
C82 C83 H83 119.7
C84 C83 H83 119.7
C79 C84 C83 118.36(18)
C79 C84 C89 124.0(6)
C83 C84 C89 117.2(5)
C79 C84 C89' 118.6(5)
C83 C84 C89' 122.7(5)
C87 C86 C88 111.4(4)
C87 C86 C80 115.6(4)
C88 C86 C80 101.8(5)
C87 C86 H86 109.3
C88 C86 H86 109.3
C80 C86 H86 109.3
C86 C87 H87A 109.5
C86 C87 H87B 109.5
H87A C87 H87B 109.5
C86 C87 H87C 109.5
H87A C87 H87C 109.5
H87B C87 H87C 109.5
C86 C88 H88A 109.5
C86 C88 H88B 109.5
H88A C88 H88B 109.5
C86 C88 H88C 109.5
H88A C88 H88C 109.5
H88B C88 H88C 109.5
C84 C89 C90 109.4(10)
C84 C89 C91 118.9(6)
C90 C89 C91 108.5(10)
C84 C89 H89 106.4
C90 C89 H89 106.4
C91 C89 H89 106.4
C89 C90 H90A 109.5
C89 C90 H90B 109.5
H90A C90 H90B 109.5
C89 C90 H90C 109.5
H90A C90 H90C 109.5
H90B C90 H90C 109.5
C89 C91 H91A 109.5
C89 C91 H91B 109.5
H91A C91 H91B 109.5
C89 C91 H91C 109.5
H91A C91 H91C 109.5
H91B C91 H91C 109.5
C93 C92 N9 110.07(16)
C93 C92 H92 125.0
N9 C92 H92 125.0
C92 C93 N10 109.96(16)
C92 C93 H93 125.0
N10 C93 H93 125.0
C95 C94 C99 121.80(18)
C95 C94 N10 119.39(16)
C99 C94 N10 118.7(2)
C96 C95 C94 117.86(19)
C96 C95 C100 121.1(2)
C94 C95 C100 121.00(17)
C97 C96 C95 120.6(2)
C97 C96 H96 119.7
C95 C96 H96 119.7
C98 C97 C96 120.6(2)
C98 C97 H97 119.7
C96 C97 H97 119.7
C97 C98 C99 121.0(2)
C97 C98 H98 119.5
C99 C98 H98 119.5
C98 C99 C94 118.0(2)
C98 C99 C103 120.83(19)
C94 C99 C103 121.13(18)
C101 C100 C95 113.40(17)
C101 C100 C102 109.85(18)
C95 C100 C102 110.69(18)
C101 C100 H100 107.6
C95 C100 H100 107.6
C102 C100 H100 107.6
C100 C101 H10A 109.5
C100 C101 H10B 109.5
H10A C101 H10B 109.5
C100 C101 H10C 109.5
H10A C101 H10C 109.5
H10B C101 H10C 109.5
C100 C102 H10D 109.5
C100 C102 H10E 109.5
H10D C102 H10E 109.5
C100 C102 H10F 109.5
H10D C102 H10F 109.5
H10E C102 H10F 109.5
C99 C103 C105 113.57(19)
C99 C103 C104 110.0(2)
C105 C103 C104 111.0(2)
C99 C103 H103 107.3
C105 C103 H103 107.3
C104 C103 H103 107.3
C103 C104 H10G 109.5
C103 C104 H10H 109.5
H10G C104 H10H 109.5
C103 C104 H10I 109.5
H10G C104 H10I 109.5
H10H C104 H10I 109.5
C103 C105 H10J 109.5
C103 C105 H10K 109.5
H10J C105 H10K 109.5
C103 C105 H10L 109.5
H10J C105 H10L 109.5
H10K C105 H10L 109.5
C107 C106 H10M 109.5
C107 C106 H10N 109.5
H10M C106 H10N 109.5
C107 C106 H10O 109.5
H10M C106 H10O 109.5
H10N C106 H10O 109.5
C108 C107 C106 109.6(5)
C108 C107 H10P 109.8
C106 C107 H10P 109.8
C108 C107 H10Q 109.8
C106 C107 H10Q 109.8
H10P C107 H10Q 108.2
C107 C108 C109 114.8(4)
C107 C108 H10R 108.6
C109 C108 H10R 108.6
C107 C108 H10S 108.6
C109 C108 H10S 108.6
H10R C108 H10S 107.6
C108 C109 C110 111.9(4)
C108 C109 H10T 109.2
C110 C109 H10T 109.2
C108 C109 H10U 109.2
C110 C109 H10U 109.2
H10T C109 H10U 107.9
C109 C110 C111 110.7(6)
C109 C110 H11D 109.5
C111 C110 H11D 109.5
C109 C110 H11E 109.5
C111 C110 H11E 109.5
H11D C110 H11E 108.1
C110 C111 H11F 109.5
C110 C111 H11G 109.5
H11F C111 H11G 109.5
C110 C111 H11H 109.5
H11F C111 H11H 109.5
H11G C111 H11H 109.5
C113 C112 H11Q 109.5
C113 C112 H11R 109.5
H11Q C112 H11R 109.5
C113 C112 H11S 109.5
H11Q C112 H11S 109.5
H11R C112 H11S 109.5
C114 C113 C112 110.6(10)
C114 C113 H11I 109.5
C112 C113 H11I 109.5
C114 C113 H11J 109.5
C112 C113 H11J 109.5
H11I C113 H11J 108.1
C113 C114 C115 110.0(9)
C113 C114 H11O 109.7
C115 C114 H11O 109.7
C113 C114 H11P 109.7
C115 C114 H11P 109.7
H11O C114 H11P 108.2
C116 C115 C114 113.5(8)
C116 C115 H11M 108.9
C114 C115 H11M 108.9
C116 C115 H11N 108.9
C114 C115 H11N 108.9
H11M C115 H11N 107.7
C115 C116 C117 107.9(7)
C115 C116 H11K 110.1
C117 C116 H11K 110.1
C115 C116 H11L 110.1
C117 C116 H11L 110.1
H11K C116 H11L 108.4
C116 C117 H11T 109.5
C116 C117 H11U 109.5
H11T C117 H11U 109.5
C116 C117 H11V 109.5
H11T C117 H11V 109.5
H11U C117 H11V 109.5
C49' C47' C48' 109.9(4)
C49' C47' C42 120.9(4)
C48' C47' C42 102.3(4)
C49' C47' H47' 107.7
C48' C47' H47' 107.7
C42 C47' H47' 107.7
C47' C48' H48D 109.5
C47' C48' H48E 109.5
H48D C48' H48E 109.5
C47' C48' H48F 109.5
H48D C48' H48F 109.5
H48E C48' H48F 109.5
C47' C49' H49D 109.5
C47' C49' H49E 109.5
H49D C49' H49E 109.5
C47' C49' H49F 109.5
H49D C49' H49F 109.5
H49E C49' H49F 109.5
C46 C50' C51' 121.2(13)
C46 C50' C52' 108.6(16)
C51' C50' C52' 103.0(16)
C46 C50' H50' 107.8
C51' C50' H50' 107.8
C52' C50' H50' 107.8
C50' C51' H51D 109.5
C50' C51' H51E 109.5
H51D C51' H51E 109.5
C50' C51' H51F 109.5
H51D C51' H51F 109.5
H51E C51' H51F 109.5
C50' C52' H52D 109.5
C50' C52' H52E 109.5
H52D C52' H52E 109.5
C50' C52' H52F 109.5
H52D C52' H52F 109.5
H52E C52' H52F 109.5
C88' C86' C87' 109.4(4)
C88' C86' C80 120.2(4)
C87' C86' C80 103.1(4)
C88' C86' H86' 107.8
C87' C86' H86' 107.8
C80 C86' H86' 107.8
C86' C87' H87D 109.5
C86' C87' H87E 109.5
H87D C87' H87E 109.5
C86' C87' H87F 109.5
H87D C87' H87F 109.5
H87E C87' H87F 109.5
C86' C88' H88D 109.5
C86' C88' H88E 109.5
H88D C88' H88E 109.5
C86' C88' H88F 109.5
H88D C88' H88F 109.5
H88E C88' H88F 109.5
C91' C89' C90' 110.0(9)
C91' C89' C84 108.1(6)
C90' C89' C84 111.0(8)
C91' C89' H89' 109.2
C90' C89' H89' 109.2
C84 C89' H89' 109.2
C89' C90' H90D 109.5
C89' C90' H90E 109.5
H90D C90' H90E 109.5
C89' C90' H90F 109.5
H90D C90' H90F 109.5
H90E C90' H90F 109.5
C89' C91' H91D 109.5
C89' C91' H91E 109.5
H91D C91' H91E 109.5
C89' C91' H91F 109.5
H91D C91' H91F 109.5
H91E C91' H91F 109.5

loop_
_geom_bond_atom_site_label_1
_geom_bond_atom_site_label_2
_geom_bond_distance
Si1 N3 1.502(2)
Si1 N4 1.6999(15)
Si1 N5 1.7016(16)
N1 C39 1.406(2)
N1 C27 1.431(2)
N1 B1 1.575(2)
C1 C2 1.403(3)
C1 C6 1.409(3)
C1 N4 1.445(2)
B1 N3 1.284(3)
B1 N2 1.574(2)
Si2 N8 1.521(2)
Si2 N6 1.7030(16)
Si2 N7 1.7091(16)
N2 C40 1.406(2)
N2 C41 1.436(2)
C2 C3 1.400(3)
C2 C7 1.523(3)
B2 N8 1.301(3)
B2 N9 1.549(2)
B2 N10 1.553(2)
C3 C4 1.387(4)
C3 H3 0.9500
N4 C13 1.410(2)
C4 C5 1.375(4)
C4 H4 0.9500
N5 C14 1.412(2)
N5 C15 1.447(2)
C5 C6 1.403(3)
C5 H5 0.9500
N6 C65 1.419(2)
N6 C53 1.447(2)
C6 C10 1.513(3)
N7 C66 1.409(2)
N7 C67 1.446(2)
C7 C9 1.520(4)
C7 C8 1.526(3)
C7 H7 1.0000
C8 H8A 0.9800
C8 H8B 0.9800
C8 H8C 0.9800
N9 C92 1.406(2)
N9 C79 1.440(2)
C9 H9A 0.9800
C9 H9B 0.9800
C9 H9C 0.9800
N10 C93 1.406(3)
N10 C94 1.436(2)
C10 C11 1.521(3)
C10 C12 1.527(3)
C10 H10 1.0000
C11 H11A 0.9800
C11 H11B 0.9800
C11 H11C 0.9800
C12 H12A 0.9800
C12 H12B 0.9800
C12 H12C 0.9800
C13 C14 1.334(2)
C13 H13 0.9500
C14 H14 0.9500
C15 C20 1.407(3)
C15 C16 1.408(3)
C16 C17 1.402(3)
C16 C21 1.519(3)
C17 C18 1.369(4)
C17 H17 0.9500
C18 C19 1.382(4)
C18 H18 0.9500
C19 C20 1.401(3)
C19 H19 0.9500
C20 C24 1.518(3)
C21 C23 1.530(3)
C21 C22 1.532(3)
C21 H21 1.0000
C22 H22A 0.9800
C22 H22B 0.9800
C22 H22C 0.9800
C23 H23A 0.9800
C23 H23B 0.9800
C23 H23C 0.9800
C24 C26 1.530(3)
C24 C25 1.541(3)
C24 H24 1.0000
C25 H25A 0.9800
C25 H25B 0.9800
C25 H25C 0.9800
C26 H26A 0.9800
C26 H26B 0.9800
C26 H26C 0.9800
C27 C28 1.407(3)
C27 C32 1.414(3)
C28 C29 1.400(3)
C28 C33 1.524(3)
C29 C30 1.382(3)
C29 H29 0.9500
C30 C31 1.390(3)
C30 H30 0.9500
C31 C32 1.396(3)
C31 H31 0.9500
C32 C36 1.530(3)
C33 C34 1.524(3)
C33 C35 1.545(3)
C33 H33 1.0000
C34 H34A 0.9800
C34 H34B 0.9800
C34 H34C 0.9800
C35 H35A 0.9800
C35 H35B 0.9800
C35 H35C 0.9800
C36 C38 1.527(3)
C36 C37 1.536(3)
C36 H36 1.0000
C37 H37A 0.9800
C37 H37B 0.9800
C37 H37C 0.9800
C38 H38A 0.9800
C38 H38B 0.9800
C38 H38C 0.9800
C39 C40 1.336(3)
C39 H39 0.9500
C40 H40 0.9500
C41 C42 1.401(3)
C41 C46 1.403(3)
C42 C43 1.396(3)
C42 C47 1.543(5)
C42 C47' 1.592(5)
C43 C44 1.378(3)
C43 H43 0.9500
C44 C45 1.384(3)
C44 H44 0.9500
C45 C46 1.397(3)
C45 H45 0.9500
C46 C50' 1.35(3)
C46 C50 1.574(6)
C47 C48 1.502(6)
C47 C49 1.530(6)
C47 H47 1.0000
C48 H48A 0.9800
C48 H48B 0.9800
C48 H48C 0.9800
C49 H49A 0.9800
C49 H49B 0.9800
C49 H49C 0.9800
C50 C52 1.515(8)
C50 C51 1.530(7)
C50 H50 1.0000
C51 H51A 0.9800
C51 H51B 0.9800
C51 H51C 0.9800
C52 H52A 0.9800
C52 H52B 0.9800
C52 H52C 0.9800
C53 C54 1.401(3)
C53 C58 1.411(3)
C54 C55 1.405(3)
C54 C59 1.523(3)
C55 C56 1.377(4)
C55 H55 0.9500
C56 C57 1.374(4)
C56 H56 0.9500
C57 C58 1.404(3)
C57 H57 0.9500
C58 C62 1.520(3)
C59 C60 1.531(4)
C59 C61 1.542(3)
C59 H59 1.0000
C60 H60A 0.9800
C60 H60B 0.9800
C60 H60C 0.9800
C61 H61A 0.9800
C61 H61B 0.9800
C61 H61C 0.9800
C62 C63 1.528(4)
C62 C64 1.538(3)
C62 H62 1.0000
C63 H63A 0.9800
C63 H63B 0.9800
C63 H63C 0.9800
C64 H64A 0.9800
C64 H64B 0.9800
C64 H64C 0.9800
C65 C66 1.330(3)
C65 H65 0.9500
C66 H66 0.9500
C67 C72 1.402(3)
C67 C68 1.404(3)
C68 C69 1.402(3)
C68 C73 1.516(3)
C69 C70 1.385(4)
C69 H69 0.9500
C70 C71 1.361(4)
C70 H70 0.9500
C71 C72 1.400(3)
C71 H71 0.9500
C72 C76 1.516(3)
C73 C74 1.483(4)
C73 C75 1.517(4)
C73 H73 1.0000
C74 H74A 0.9800
C74 H74B 0.9800
C74 H74C 0.9800
C75 H75A 0.9800
C75 H75B 0.9800
C75 H75C 0.9800
C76 C77 1.530(3)
C76 C78 1.530(3)
C76 H76 1.0000
C77 H77A 0.9800
C77 H77B 0.9800
C77 H77C 0.9800
C78 H78A 0.9800
C78 H78B 0.9800
C78 H78C 0.9800
C79 C80 1.399(3)
C79 C84 1.399(3)
C80 C81 1.402(3)
C80 C86' 1.557(5)
C80 C86 1.571(6)
C81 C82 1.377(3)
C81 H81 0.9500
C82 C83 1.382(3)
C82 H82 0.9500
C83 C84 1.400(3)
C83 H83 0.9500
C84 C89 1.428(15)
C84 C89' 1.636(11)
C86 C87 1.510(6)
C86 C88 1.524(7)
C86 H86 1.0000
C87 H87A 0.9800
C87 H87B 0.9800
C87 H87C 0.9800
C88 H88A 0.9800
C88 H88B 0.9800
C88 H88C 0.9800
C89 C90 1.534(11)
C89 C91 1.546(14)
C89 H89 1.0000
C90 H90A 0.9800
C90 H90B 0.9800
C90 H90C 0.9800
C91 H91A 0.9800
C91 H91B 0.9800
C91 H91C 0.9800
C92 C93 1.336(3)
C92 H92 0.9500
C93 H93 0.9500
C94 C95 1.406(3)
C94 C99 1.408(3)
C95 C96 1.405(3)
C95 C100 1.524(3)
C96 C97 1.388(3)
C96 H96 0.9500
C97 C98 1.377(4)
C97 H97 0.9500
C98 C99 1.398(3)
C98 H98 0.9500
C99 C103 1.519(3)
C100 C101 1.516(3)
C100 C102 1.536(3)
C100 H100 1.0000
C101 H10A 0.9800
C101 H10B 0.9800
C101 H10C 0.9800
C102 H10D 0.9800
C102 H10E 0.9800
C102 H10F 0.9800
C103 C105 1.520(3)
C103 C104 1.527(3)
C103 H103 1.0000
C104 H10G 0.9800
C104 H10H 0.9800
C104 H10I 0.9800
C105 H10J 0.9800
C105 H10K 0.9800
C105 H10L 0.9800
C106 C107 1.557(7)
C106 H10M 0.9800
C106 H10N 0.9800
C106 H10O 0.9800
C107 C108 1.501(5)
C107 H10P 0.9900
C107 H10Q 0.9900
C108 C109 1.503(6)
C108 H10R 0.9900
C108 H10S 0.9900
C109 C110 1.520(6)
C109 H10T 0.9900
C109 H10U 0.9900
C110 C111 1.533(8)
C110 H11D 0.9900
C110 H11E 0.9900
C111 H11F 0.9800
C111 H11G 0.9800
C111 H11H 0.9800
C112 C113 1.536(9)
C112 H11Q 0.9800
C112 H11R 0.9800
C112 H11S 0.9800
C113 C114 1.520(9)
C113 H11I 0.9900
C113 H11J 0.9900
C114 C115 1.531(9)
C114 H11O 0.9900
C114 H11P 0.9900
C115 C116 1.500(8)
C115 H11M 0.9900
C115 H11N 0.9900
C116 C117 1.546(9)
C116 H11K 0.9900
C116 H11L 0.9900
C117 H11T 0.9800
C117 H11U 0.9800
C117 H11V 0.9800
C47' C49' 1.522(7)
C47' C48' 1.526(8)
C47' H47' 1.0000
C48' H48D 0.9800
C48' H48E 0.9800
C48' H48F 0.9800
C49' H49D 0.9800
C49' H49E 0.9800
C49' H49F 0.9800
C50' C51' 1.57(3)
C50' C52' 1.586(18)
C50' H50' 1.0000
C51' H51D 0.9800
C51' H51E 0.9800
C51' H51F 0.9800
C52' H52D 0.9800
C52' H52E 0.9800
C52' H52F 0.9800
C86' C88' 1.524(6)
C86' C87' 1.533(7)
C86' H86' 1.0000
C87' H87D 0.9800
C87' H87E 0.9800
C87' H87F 0.9800
C88' H88D 0.9800
C88' H88E 0.9800
C88' H88F 0.9800
C89' C91' 1.511(13)
C89' C90' 1.539(15)
C89' H89' 1.0000
C90' H90D 0.9800
C90' H90E 0.9800
C90' H90F 0.9800
C91' H91D 0.9800
C91' H91E 0.9800
C91' H91F 0.9800
